data_1007104
_chemical_name_systematic 'Lithium vanadium zinc oxide'
_chemical_formula_structural 'V Zn Li O4'
_chemical_formula_sum 'Li O4 V Zn'
_publ_section_title
;
Etude cristallographique de deux composes du type Phenacite
;

loop_
_publ_author_name
'Durif, A'

_journal_name_full
;
Bulletin de la Societe Francaise de Mineralogie et de Cristallographie
(72,1949-100,1977)
;
_journal_coden_ASTM BUFCAE
_journal_volume 84
_journal_year 1961
_journal_page_first 322
_journal_page_last 323
_cell_length_a 14.1
_cell_length_b 14.1
_cell_length_c 9.498
_cell_angle_alpha 90
_cell_angle_beta 90
_cell_angle_gamma 120
_cell_volume 1635.3
_cell_formula_units_Z 0

loop_
_atom_site_label
_atom_site_fract_x
_atom_site_fract_y
_atom_site_fract_z
? ? ? ?

_cod_database_code 1007104
